data_4315283
loop_
_publ_author_name
'Weili Jiang'
'Yuan Gao'
'Yun Sun'
'Fei Ding'
'Yan Xu'
'Zuqiang Bian'
'Fuyou Li'
'Jiang Bian'
'Chunhui Huang'

_publ_section_title
;
 Zwitterionic Iridium Complexes: Synthesis, Luminescent Properties, and
 Their Application in Cell Imaging
;
_journal_name_full 'Inorganic Chemistry'
_journal_page_first 3252
_journal_page_last 3260
_journal_paper_doi 10.1021/ic9021239
_journal_volume 49
_journal_year 2010
_chemical_formula_sum 'C35 H27 Ir N4 O5'
_chemical_formula_weight 775.81
_chemical_name_systematic
; 
 ? 
;
_space_group_IT_number 14
_symmetry_cell_setting monoclinic
_symmetry_space_group_name_Hall '-P 2yn'
_symmetry_space_group_name_H-M 'P 1 21/n 1'
_atom_sites_solution_hydrogens geom
_atom_sites_solution_primary direct
_atom_sites_solution_secondary difmap
_audit_creation_method SHELXL-97
_cell_angle_alpha 90.00
_cell_angle_beta 92.52(3)
_cell_angle_gamma 90.00
_cell_formula_units_Z 4
_cell_length_a 9.2108(18)
_cell_length_b 14.495(3)
_cell_length_c 21.887(4)
_cell_measurement_reflns_used 9699
_cell_measurement_temperature 113(2)
_cell_measurement_theta_max 27.112
_cell_measurement_theta_min 1.405
_cell_volume 2919.3(10)
_computing_cell_refinement CrystalClear
_computing_data_collection CrystalClear
_computing_data_reduction CrystalClear
_computing_molecular_graphics 'Bruker SHELXTL'
_computing_publication_material 'CrystalStructure 3.8'
_computing_structure_refinement 'SHELXL-97 (Sheldrick, 1997)'
_computing_structure_solution 'SHELXS-97 (Sheldrick, 1990)'
_diffrn_ambient_temperature 113(2)
_diffrn_detector_area_resol_mean 14.63
_diffrn_measured_fraction_theta_full 0.999
_diffrn_measured_fraction_theta_max 0.995
_diffrn_measurement_device_type 'Rigaku Saturn CCD area detector'
_diffrn_measurement_method '\w and \f scans'
_diffrn_radiation_monochromator multilayer
_diffrn_radiation_source 'rotating anode'
_diffrn_radiation_type MoK\a
_diffrn_radiation_wavelength 0.71073
_diffrn_reflns_av_R_equivalents 0.0673
_diffrn_reflns_av_sigmaI/netI 0.0723
_diffrn_reflns_limit_h_max 11
_diffrn_reflns_limit_h_min -10
_diffrn_reflns_limit_k_max 18
_diffrn_reflns_limit_k_min -17
_diffrn_reflns_limit_l_max 23
_diffrn_reflns_limit_l_min -28
_diffrn_reflns_number 23180
_diffrn_reflns_theta_full 25.00
_diffrn_reflns_theta_max 27.14
_diffrn_reflns_theta_min 1.69
_diffrn_standards_decay_% 0
_diffrn_standards_interval_count 0
_diffrn_standards_interval_time 0
_diffrn_standards_number 0
_exptl_absorpt_coefficient_mu 4.626
_exptl_absorpt_correction_T_max 0.8366
_exptl_absorpt_correction_T_min 0.7085
_exptl_absorpt_correction_type multi-scan
_exptl_absorpt_process_details CrystalClear
_exptl_crystal_density_diffrn 1.765
_exptl_crystal_density_method 'not measured'
_exptl_crystal_F_000 1528
_exptl_crystal_size_max 0.08
_exptl_crystal_size_mid 0.04
_exptl_crystal_size_min 0.04
_refine_diff_density_max 1.991
_refine_diff_density_min -2.864
_refine_diff_density_rms 0.181
_refine_ls_extinction_coef 0.0091(5)
_refine_ls_extinction_expression Fc^*^=kFc[1+0.001xFc^2^\l^3^/sin(2\q)]^-1/4^
_refine_ls_extinction_method SHELXL
_refine_ls_goodness_of_fit_ref 1.190
_refine_ls_hydrogen_treatment mixed
_refine_ls_matrix_type full
_refine_ls_number_parameters 409
_refine_ls_number_reflns 6420
_refine_ls_number_restraints 0
_refine_ls_restrained_S_all 1.190
_refine_ls_R_factor_all 0.0814
_refine_ls_R_factor_gt 0.0700
_refine_ls_shift/su_max 0.000
_refine_ls_shift/su_mean 0.000
_refine_ls_structure_factor_coef Fsqd
_refine_ls_weighting_details 'calc w=1/[\s^2^(Fo^2^)+(0.0515P)^2^+14.1030P] where P=(Fo^2^+2Fc^2^)/3'
_refine_ls_weighting_scheme calc
_refine_ls_wR_factor_gt 0.1567
_refine_ls_wR_factor_ref 0.1634
_reflns_number_gt 5583
_reflns_number_total 6420
_reflns_threshold_expression >2sigma(I)
_cod_data_source_file ic9021239_si_003.cif
_cod_data_source_block m091206i
_cod_depositor_comments
;
The following automatic conversions were performed:

'_symmetry_cell_setting' value 'Monoclinic' changed to 'monoclinic'
according to the built-in table from CIF Core dictionary named
'cif_core.dic' version 2.4.1 from
2010-06-29.

'_exptl_absorpt_correction_type' value 'MULTI-SCAN'
changed to 'multi-scan' according to the built-in table from CIF Core
dictionary named 'cif_core.dic' version 2.4.1 from 2010-06-29.

Automatic conversion script
Id: cif_fix_values 1646 2011-03-28 12:23:43Z adriana 
;
_cod_database_code 4315283

loop_
_symmetry_equiv_pos_as_xyz
'x, y, z'
'-x+1/2, y+1/2, -z+1/2'
'-x, -y, -z'
'x-1/2, -y-1/2, z-1/2'

loop_
_atom_site_label
_atom_site_type_symbol
_atom_site_fract_x
_atom_site_fract_y
_atom_site_fract_z
_atom_site_U_iso_or_equiv
_atom_site_adp_type
_atom_site_occupancy
_atom_site_symmetry_multiplicity
_atom_site_calc_flag
_atom_site_refinement_flags
_atom_site_disorder_assembly
_atom_site_disorder_group
Ir1 Ir 0.92647(4) 0.13906(2) 0.198928(17) 0.04036(19) Uani 1 1 d . . .
O1 O 0.6259(7) 0.5373(5) 0.0573(4) 0.0548(19) Uani 1 1 d . . .
H1 H 0.6220 0.5938 0.0490 0.082 Uiso 1 1 calc R . .
O2 O 0.8434(8) 0.5451(6) 0.0187(4) 0.077(3) Uani 1 1 d . . .
O3 O 1.4553(7) 0.3236(6) 0.0068(4) 0.061(2) Uani 1 1 d . . .
O4 O 1.5598(8) 0.1894(6) 0.0316(4) 0.064(2) Uani 1 1 d . . .
N1 N 0.8590(7) 0.2586(5) 0.1501(3) 0.0365(16) Uani 1 1 d . . .
N2 N 1.1132(7) 0.1778(5) 0.1506(4) 0.0377(16) Uani 1 1 d . . .
N3 N 0.8893(9) 0.0461(6) 0.1311(4) 0.051(2) Uani 1 1 d . . .
C23 C 1.0149(9) 0.0276(6) 0.2414(4) 0.040(2) Uani 1 1 d . . .
C34 C 0.7436(9) 0.1069(6) 0.2418(5) 0.041(2) Uani 1 1 d . . .
N4 N 0.9557(9) 0.2225(6) 0.2745(4) 0.049(2) Uani 1 1 d . . .
C1 C 0.7299(10) 0.3025(7) 0.1548(5) 0.045(2) Uani 1 1 d . . .
H1A H 0.6615 0.2769 0.1813 0.054 Uiso 1 1 calc R . .
C2 C 0.6927(10) 0.3809(7) 0.1239(5) 0.047(2) Uani 1 1 d . . .
H2 H 0.5993 0.4074 0.1280 0.056 Uiso 1 1 calc R . .
C3 C 0.7915(10) 0.4220(7) 0.0865(5) 0.047(2) Uani 1 1 d . . .
C4 C 0.9275(9) 0.3800(6) 0.0813(4) 0.040(2) Uani 1 1 d . . .
H4 H 0.9982 0.4069 0.0564 0.048 Uiso 1 1 calc R . .
C5 C 0.9583(9) 0.2980(6) 0.1130(4) 0.0367(18) Uani 1 1 d . . .
C6 C 1.0982(9) 0.2501(6) 0.1107(4) 0.0366(19) Uani 1 1 d . . .
C7 C 1.2077(9) 0.2750(6) 0.0734(4) 0.0379(19) Uani 1 1 d . . .
H7 H 1.1953 0.3266 0.0469 0.046 Uiso 1 1 calc R . .
C8 C 1.3384(9) 0.2244(6) 0.0743(4) 0.0377(19) Uani 1 1 d . . .
C9 C 1.3516(10) 0.1505(7) 0.1147(5) 0.047(2) Uani 1 1 d . . .
H9 H 1.4386 0.1152 0.1167 0.056 Uiso 1 1 calc R . .
C10 C 1.2395(9) 0.1280(7) 0.1519(5) 0.045(2) Uani 1 1 d . . .
H10 H 1.2504 0.0770 0.1790 0.054 Uiso 1 1 calc R . .
C11 C 0.7579(10) 0.5071(7) 0.0504(5) 0.051(3) Uani 1 1 d . . .
C12 C 1.4604(10) 0.2480(7) 0.0342(5) 0.050(2) Uani 1 1 d . . .
C13 C 0.8244(12) 0.0630(8) 0.0765(6) 0.063(3) Uani 1 1 d . . .
H13 H 0.7863 0.1232 0.0694 0.076 Uiso 1 1 calc R . .
C14 C 0.8088(15) 0.0005(10) 0.0302(7) 0.079(4) Uani 1 1 d . . .
H14 H 0.7521 0.0129 -0.0062 0.095 Uiso 1 1 calc R . .
C15 C 0.8841(17) -0.0859(11) 0.0402(7) 0.089(4) Uani 1 1 d . . .
H15 H 0.8869 -0.1299 0.0081 0.107 Uiso 1 1 calc R . .
C16 C 0.9526(18) -0.1050(10) 0.0969(8) 0.088(4) Uani 1 1 d . . .
H16 H 0.9995 -0.1628 0.1033 0.106 Uiso 1 1 calc R . .
C17 C 0.9537(12) -0.0404(8) 0.1447(6) 0.060(3) Uani 1 1 d . . .
C18 C 1.0138(11) -0.0527(8) 0.2054(5) 0.054(3) Uani 1 1 d . . .
C19 C 1.0698(12) -0.1367(8) 0.2288(6) 0.062(3) Uani 1 1 d . . .
H19 H 1.0646 -0.1918 0.2053 0.075 Uiso 1 1 calc R . .
C20 C 1.1325(12) -0.1359(8) 0.2873(6) 0.061(3) Uani 1 1 d . . .
H20 H 1.1706 -0.1920 0.3038 0.074 Uiso 1 1 calc R . .
C21 C 1.1422(10) -0.0577(8) 0.3228(5) 0.054(3) Uani 1 1 d . . .
H21 H 1.1888 -0.0585 0.3623 0.064 Uiso 1 1 calc R . .
C22 C 1.0804(9) 0.0230(8) 0.2982(5) 0.050(2) Uani 1 1 d . . .
H22 H 1.0845 0.0774 0.3224 0.060 Uiso 1 1 calc R . .
C33 C 0.6349(11) 0.0447(7) 0.2220(6) 0.055(3) Uani 1 1 d . . .
H33 H 0.6411 0.0126 0.1844 0.067 Uiso 1 1 calc R . .
C32 C 0.5144(11) 0.0310(7) 0.2601(6) 0.063(3) Uani 1 1 d . . .
H32 H 0.4368 -0.0090 0.2478 0.076 Uiso 1 1 calc R . .
C31 C 0.5133(15) 0.0757(8) 0.3134(5) 0.063(3) Uani 1 1 d . . .
H31 H 0.4364 0.0611 0.3392 0.075 Uiso 1 1 calc R . .
C30 C 0.6060(13) 0.1367(9) 0.3337(6) 0.068(4) Uani 1 1 d . . .
H30 H 0.5928 0.1695 0.3706 0.081 Uiso 1 1 calc R . .
C29 C 0.7271(10) 0.1519(7) 0.2982(5) 0.048(2) Uani 1 1 d . . .
C28 C 0.8450(11) 0.2172(8) 0.3161(5) 0.054(3) Uani 1 1 d . . .
C27 C 0.8591(14) 0.2690(9) 0.3699(6) 0.073(3) Uani 1 1 d . . .
H27 H 0.7866 0.2650 0.3994 0.088 Uiso 1 1 calc R . .
C26 C 0.9821(16) 0.3281(11) 0.3809(6) 0.083(4) Uani 1 1 d . . .
H26 H 0.9909 0.3652 0.4167 0.099 Uiso 1 1 calc R . .
C25 C 1.0825(13) 0.3296(9) 0.3401(6) 0.068(3) Uani 1 1 d . . .
H25 H 1.1666 0.3668 0.3469 0.081 Uiso 1 1 calc R . .
C24 C 1.0664(12) 0.2768(8) 0.2869(5) 0.060(3) Uani 1 1 d . . .
H24 H 1.1402 0.2805 0.2580 0.072 Uiso 1 1 calc R . .
O5 O 0.1976(10) 0.7641(7) 0.0302(5) 0.094(3) Uani 1 1 d . . .
H5A H 0.2778 0.7855 0.0235 0.142 Uiso 1 1 d R . .
C35 C 0.2169(18) 0.6736(11) 0.0660(7) 0.104(6) Uani 1 1 d . . .
H35A H 0.3000 0.6395 0.0509 0.156 Uiso 1 1 calc R . .
H35B H 0.1288 0.6361 0.0604 0.156 Uiso 1 1 calc R . .
H35C H 0.2344 0.6874 0.1096 0.156 Uiso 1 1 calc R . .

loop_
_atom_site_aniso_label
_atom_site_aniso_U_11
_atom_site_aniso_U_22
_atom_site_aniso_U_33
_atom_site_aniso_U_23
_atom_site_aniso_U_13
_atom_site_aniso_U_12
Ir1 0.0335(2) 0.0381(3) 0.0501(3) 0.00734(16) 0.00805(15) 0.00196(14)
O1 0.043(4) 0.046(4) 0.078(5) 0.021(4) 0.026(3) 0.017(3)
O2 0.059(5) 0.072(5) 0.103(7) 0.046(5) 0.041(5) 0.022(4)
O3 0.042(4) 0.068(5) 0.074(5) 0.028(4) 0.023(4) 0.018(3)
O4 0.047(4) 0.077(5) 0.070(5) 0.022(4) 0.024(4) 0.027(4)
N1 0.034(4) 0.039(4) 0.038(4) 0.004(3) 0.008(3) 0.005(3)
N2 0.030(3) 0.037(4) 0.047(4) 0.005(3) 0.006(3) 0.001(3)
N3 0.056(5) 0.044(5) 0.055(5) -0.006(4) 0.009(4) -0.003(4)
C23 0.030(4) 0.040(5) 0.051(6) 0.011(4) 0.009(4) -0.001(4)
C34 0.029(4) 0.037(5) 0.058(6) 0.011(4) 0.008(4) 0.007(4)
N4 0.052(5) 0.054(5) 0.041(5) -0.001(4) 0.000(4) -0.015(4)
C1 0.038(5) 0.048(5) 0.051(6) 0.008(5) 0.014(4) 0.009(4)
C2 0.036(5) 0.050(6) 0.055(6) 0.013(5) 0.013(4) 0.012(4)
C3 0.037(5) 0.046(5) 0.058(6) 0.009(5) 0.014(4) 0.005(4)
C4 0.034(4) 0.034(5) 0.054(6) 0.009(4) 0.015(4) 0.005(3)
C5 0.039(4) 0.035(4) 0.037(5) 0.001(4) 0.003(4) 0.007(4)
C6 0.032(4) 0.033(4) 0.046(5) -0.010(4) 0.008(4) -0.001(3)
C7 0.042(5) 0.037(5) 0.035(5) -0.004(4) 0.011(4) 0.006(4)
C8 0.037(4) 0.036(5) 0.041(5) -0.003(4) 0.011(4) -0.002(3)
C9 0.033(5) 0.057(6) 0.050(6) 0.015(5) 0.005(4) 0.009(4)
C10 0.029(4) 0.048(5) 0.059(6) 0.013(5) 0.007(4) 0.001(4)
C11 0.040(5) 0.045(6) 0.068(7) 0.009(5) 0.015(5) 0.012(4)
C12 0.043(5) 0.054(6) 0.054(6) 0.004(5) 0.014(4) 0.015(5)
C13 0.054(6) 0.053(7) 0.081(9) -0.006(6) -0.014(6) 0.005(5)
C14 0.081(9) 0.084(10) 0.073(9) -0.023(8) 0.005(7) -0.001(7)
C15 0.108(12) 0.083(10) 0.078(10) -0.027(9) 0.026(9) -0.007(9)
C16 0.107(12) 0.066(9) 0.093(11) -0.002(8) 0.016(9) 0.009(8)
C17 0.051(6) 0.050(6) 0.081(8) -0.010(6) 0.018(6) 0.008(5)
C18 0.045(5) 0.054(6) 0.062(7) 0.012(5) 0.008(5) 0.004(5)
C19 0.052(6) 0.061(7) 0.074(8) 0.013(6) 0.003(6) 0.017(5)
C20 0.042(6) 0.062(7) 0.081(9) 0.025(6) 0.009(5) 0.007(5)
C21 0.040(5) 0.060(7) 0.062(7) 0.010(5) 0.010(5) -0.005(5)
C22 0.033(5) 0.057(6) 0.060(7) 0.007(5) 0.007(4) 0.005(4)
C33 0.044(5) 0.041(5) 0.081(8) 0.005(5) 0.003(5) 0.004(4)
C32 0.038(5) 0.041(6) 0.110(10) 0.013(6) -0.004(6) -0.007(4)
C31 0.099(9) 0.041(6) 0.049(7) 0.007(5) 0.008(6) 0.001(6)
C30 0.052(7) 0.079(9) 0.074(8) 0.027(7) 0.023(6) 0.020(6)
C29 0.036(5) 0.049(6) 0.060(6) 0.004(5) 0.012(4) 0.003(4)
C28 0.050(6) 0.057(7) 0.055(6) -0.006(5) 0.011(5) 0.004(5)
C27 0.080(9) 0.075(9) 0.066(8) 0.002(7) 0.014(7) -0.007(7)
C26 0.093(10) 0.100(11) 0.054(8) -0.010(7) -0.003(7) -0.027(8)
C25 0.054(7) 0.079(8) 0.069(8) -0.018(7) 0.002(6) -0.012(6)
C24 0.067(7) 0.055(7) 0.060(7) 0.004(5) 0.016(6) -0.015(5)
O5 0.082(6) 0.111(8) 0.093(7) 0.025(6) 0.028(6) 0.002(6)
C35 0.125(13) 0.094(11) 0.097(12) -0.020(10) 0.057(11) -0.054(10)

loop_
_atom_type_symbol
_atom_type_description
_atom_type_scat_dispersion_real
_atom_type_scat_dispersion_imag
_atom_type_scat_source
C C 0.0033 0.0016 'International Tables Vol C Tables 4.2.6.8 and 6.1.1.4'
H H 0.0000 0.0000 'International Tables Vol C Tables 4.2.6.8 and 6.1.1.4'
N N 0.0061 0.0033 'International Tables Vol C Tables 4.2.6.8 and 6.1.1.4'
O O 0.0106 0.0060 'International Tables Vol C Tables 4.2.6.8 and 6.1.1.4'
Ir Ir -1.4442 7.9887 'International Tables Vol C Tables 4.2.6.8 and 6.1.1.4'

loop_
_geom_angle_atom_site_label_1
_geom_angle_atom_site_label_2
_geom_angle_atom_site_label_3
_geom_angle
_geom_angle_site_symmetry_1
_geom_angle_site_symmetry_3
_geom_angle_publ_flag
C23 Ir1 C34 85.9(3) . . ?
C23 Ir1 N3 81.8(4) . . ?
C34 Ir1 N3 94.0(4) . . ?
C23 Ir1 N4 93.7(4) . . ?
C34 Ir1 N4 81.0(4) . . ?
N3 Ir1 N4 173.6(3) . . ?
C23 Ir1 N1 173.0(3) . . ?
C34 Ir1 N1 101.0(3) . . ?
N3 Ir1 N1 97.9(3) . . ?
N4 Ir1 N1 87.1(3) . . ?
C23 Ir1 N2 96.9(3) . . ?
C34 Ir1 N2 177.0(3) . . ?
N3 Ir1 N2 85.7(3) . . ?
N4 Ir1 N2 99.4(3) . . ?
N1 Ir1 N2 76.1(3) . . ?
C11 O1 H1 109.5 . . ?
C1 N1 C5 117.3(8) . . ?
C1 N1 Ir1 125.8(6) . . ?
C5 N1 Ir1 116.8(5) . . ?
C6 N2 C10 118.7(7) . . ?
C6 N2 Ir1 117.2(5) . . ?
C10 N2 Ir1 123.6(6) . . ?
C13 N3 C17 121.3(10) . . ?
C13 N3 Ir1 126.1(8) . . ?
C17 N3 Ir1 112.3(8) . . ?
C22 C23 C18 117.7(9) . . ?
C22 C23 Ir1 127.9(8) . . ?
C18 C23 Ir1 114.3(7) . . ?
C33 C34 C29 117.7(9) . . ?
C33 C34 Ir1 127.1(8) . . ?
C29 C34 Ir1 115.1(7) . . ?
C24 N4 C28 118.8(9) . . ?
C24 N4 Ir1 126.5(8) . . ?
C28 N4 Ir1 114.7(6) . . ?
N1 C1 C2 123.9(8) . . ?
N1 C1 H1A 118.1 . . ?
C2 C1 H1A 118.1 . . ?
C1 C2 C3 119.8(8) . . ?
C1 C2 H2 120.1 . . ?
C3 C2 H2 120.1 . . ?
C2 C3 C4 118.2(9) . . ?
C2 C3 C11 122.9(8) . . ?
C4 C3 C11 118.8(8) . . ?
C5 C4 C3 119.4(8) . . ?
C5 C4 H4 120.3 . . ?
C3 C4 H4 120.3 . . ?
N1 C5 C4 121.4(7) . . ?
N1 C5 C6 115.6(8) . . ?
C4 C5 C6 122.9(8) . . ?
N2 C6 C7 121.7(8) . . ?
N2 C6 C5 113.9(7) . . ?
C7 C6 C5 124.4(8) . . ?
C6 C7 C8 120.2(8) . . ?
C6 C7 H7 119.9 . . ?
C8 C7 H7 119.9 . . ?
C9 C8 C7 117.4(8) . . ?
C9 C8 C12 120.1(8) . . ?
C7 C8 C12 122.4(8) . . ?
C10 C9 C8 120.7(8) . . ?
C10 C9 H9 119.7 . . ?
C8 C9 H9 119.7 . . ?
N2 C10 C9 121.3(9) . . ?
N2 C10 H10 119.4 . . ?
C9 C10 H10 119.4 . . ?
O2 C11 O1 123.2(9) . . ?
O2 C11 C3 123.9(9) . . ?
O1 C11 C3 112.9(8) . . ?
O3 C12 O4 125.8(9) . . ?
O3 C12 C8 118.0(8) . . ?
O4 C12 C8 116.2(9) . . ?
N3 C13 C14 124.9(12) . . ?
N3 C13 H13 117.6 . . ?
C14 C13 H13 117.6 . . ?
C13 C14 C15 115.5(13) . . ?
C13 C14 H14 122.2 . . ?
C15 C14 H14 122.2 . . ?
C16 C15 C14 120.2(13) . . ?
C16 C15 H15 119.9 . . ?
C14 C15 H15 119.9 . . ?
C15 C16 C17 121.2(14) . . ?
C15 C16 H16 119.4 . . ?
C17 C16 H16 119.4 . . ?
C16 C17 N3 116.4(12) . . ?
C16 C17 C18 126.8(12) . . ?
N3 C17 C18 116.8(10) . . ?
C23 C18 C19 121.1(11) . . ?
C23 C18 C17 114.3(9) . . ?
C19 C18 C17 124.6(11) . . ?
C20 C19 C18 117.5(12) . . ?
C20 C19 H19 121.3 . . ?
C18 C19 H19 121.3 . . ?
C21 C20 C19 123.0(11) . . ?
C21 C20 H20 118.5 . . ?
C19 C20 H20 118.5 . . ?
C20 C21 C22 117.3(11) . . ?
C20 C21 H21 121.4 . . ?
C22 C21 H21 121.4 . . ?
C23 C22 C21 123.3(11) . . ?
C23 C22 H22 118.4 . . ?
C21 C22 H22 118.4 . . ?
C34 C33 C32 118.1(11) . . ?
C34 C33 H33 121.0 . . ?
C32 C33 H33 121.0 . . ?
C31 C32 C33 118.5(11) . . ?
C31 C32 H32 120.7 . . ?
C33 C32 H32 120.7 . . ?
C30 C31 C32 127.0(13) . . ?
C30 C31 H31 116.5 . . ?
C32 C31 H31 116.5 . . ?
C31 C30 C29 116.5(13) . . ?
C31 C30 H30 121.8 . . ?
C29 C30 H30 121.8 . . ?
C30 C29 C34 122.0(10) . . ?
C30 C29 C28 123.1(11) . . ?
C34 C29 C28 114.9(8) . . ?
C27 C28 N4 118.4(10) . . ?
C27 C28 C29 127.3(10) . . ?
N4 C28 C29 114.2(9) . . ?
C28 C27 C26 120.4(12) . . ?
C28 C27 H27 119.8 . . ?
C26 C27 H27 119.8 . . ?
C25 C26 C27 118.1(13) . . ?
C25 C26 H26 121.0 . . ?
C27 C26 H26 121.0 . . ?
C26 C25 C24 120.4(12) . . ?
C26 C25 H25 119.8 . . ?
C24 C25 H25 119.8 . . ?
N4 C24 C25 123.9(11) . . ?
N4 C24 H24 118.1 . . ?
C25 C24 H24 118.1 . . ?
C35 O5 H5A 109.1 . . ?
O5 C35 H35A 109.5 . . ?
O5 C35 H35B 109.5 . . ?
H35A C35 H35B 109.5 . . ?
O5 C35 H35C 109.5 . . ?
H35A C35 H35C 109.5 . . ?
H35B C35 H35C 109.5 . . ?

loop_
_geom_bond_atom_site_label_1
_geom_bond_atom_site_label_2
_geom_bond_distance
_geom_bond_site_symmetry_2
_geom_bond_publ_flag
Ir1 C23 2.018(9) . ?
Ir1 C34 2.019(8) . ?
Ir1 N3 2.023(9) . ?
Ir1 N4 2.056(8) . ?
Ir1 N1 2.115(7) . ?
Ir1 N2 2.134(7) . ?
O1 C11 1.307(10) . ?
O1 H1 0.8400 . ?
O2 C11 1.205(11) . ?
O3 C12 1.250(12) . ?
O4 C12 1.251(11) . ?
N1 C1 1.356(11) . ?
N1 C5 1.373(11) . ?
N2 C6 1.367(11) . ?
N2 C10 1.368(11) . ?
N3 C13 1.335(14) . ?
N3 C17 1.413(14) . ?
C23 C22 1.359(13) . ?
C23 C18 1.405(14) . ?
C34 C33 1.402(13) . ?
C34 C29 1.410(14) . ?
N4 C24 1.307(13) . ?
N4 C28 1.400(12) . ?
C1 C2 1.358(13) . ?
C1 H1A 0.9500 . ?
C2 C3 1.386(12) . ?
C2 H2 0.9500 . ?
C3 C4 1.403(12) . ?
C3 C11 1.488(13) . ?
C4 C5 1.399(12) . ?
C4 H4 0.9500 . ?
C5 C6 1.467(11) . ?
C6 C7 1.374(11) . ?
C7 C8 1.409(12) . ?
C7 H7 0.9500 . ?
C8 C9 1.390(12) . ?
C8 C12 1.496(12) . ?
C9 C10 1.382(13) . ?
C9 H9 0.9500 . ?
C10 H10 0.9500 . ?
C13 C14 1.362(16) . ?
C13 H13 0.9500 . ?
C14 C15 1.44(2) . ?
C14 H14 0.9500 . ?
C15 C16 1.39(2) . ?
C15 H15 0.9500 . ?
C16 C17 1.404(18) . ?
C16 H16 0.9500 . ?
C17 C18 1.426(16) . ?
C18 C19 1.411(14) . ?
C19 C20 1.381(17) . ?
C19 H19 0.9500 . ?
C20 C21 1.374(16) . ?
C20 H20 0.9500 . ?
C21 C22 1.399(14) . ?
C21 H21 0.9500 . ?
C22 H22 0.9500 . ?
C33 C32 1.432(15) . ?
C33 H33 0.9500 . ?
C32 C31 1.334(16) . ?
C32 H32 0.9500 . ?
C31 C30 1.295(17) . ?
C31 H31 0.9500 . ?
C30 C29 1.404(14) . ?
C30 H30 0.9500 . ?
C29 C28 1.480(14) . ?
C28 C27 1.398(16) . ?
C27 C26 1.432(18) . ?
C27 H27 0.9500 . ?
C26 C25 1.313(17) . ?
C26 H26 0.9500 . ?
C25 C24 1.397(16) . ?
C25 H25 0.9500 . ?
C24 H24 0.9500 . ?
O5 C35 1.535(18) . ?
O5 H5A 0.8200 . ?
C35 H35A 0.9800 . ?
C35 H35B 0.9800 . ?
C35 H35C 0.9800 . ?

loop_
_geom_torsion_atom_site_label_1
_geom_torsion_atom_site_label_2
_geom_torsion_atom_site_label_3
_geom_torsion_atom_site_label_4
_geom_torsion
_geom_torsion_site_symmetry_1
_geom_torsion_site_symmetry_2
_geom_torsion_site_symmetry_3
_geom_torsion_site_symmetry_4
_geom_torsion_publ_flag
C23 Ir1 N1 C1 -171(3) . . . . ?
C34 Ir1 N1 C1 6.3(8) . . . . ?
N3 Ir1 N1 C1 102.0(8) . . . . ?
N4 Ir1 N1 C1 -74.0(8) . . . . ?
N2 Ir1 N1 C1 -174.4(8) . . . . ?
C23 Ir1 N1 C5 5(3) . . . . ?
C34 Ir1 N1 C5 -177.7(7) . . . . ?
N3 Ir1 N1 C5 -82.0(7) . . . . ?
N4 Ir1 N1 C5 102.0(7) . . . . ?
N2 Ir1 N1 C5 1.6(6) . . . . ?
C23 Ir1 N2 C6 175.5(7) . . . . ?
C34 Ir1 N2 C6 10(7) . . . . ?
N3 Ir1 N2 C6 94.3(7) . . . . ?
N4 Ir1 N2 C6 -89.6(7) . . . . ?
N1 Ir1 N2 C6 -4.9(6) . . . . ?
C23 Ir1 N2 C10 3.5(8) . . . . ?
C34 Ir1 N2 C10 -162(6) . . . . ?
N3 Ir1 N2 C10 -77.7(8) . . . . ?
N4 Ir1 N2 C10 98.4(8) . . . . ?
N1 Ir1 N2 C10 -176.9(8) . . . . ?
C23 Ir1 N3 C13 -179.9(9) . . . . ?
C34 Ir1 N3 C13 94.8(9) . . . . ?
N4 Ir1 N3 C13 135(3) . . . . ?
N1 Ir1 N3 C13 -6.9(9) . . . . ?
N2 Ir1 N3 C13 -82.2(9) . . . . ?
C23 Ir1 N3 C17 -6.0(7) . . . . ?
C34 Ir1 N3 C17 -91.3(7) . . . . ?
N4 Ir1 N3 C17 -52(3) . . . . ?
N1 Ir1 N3 C17 166.9(7) . . . . ?
N2 Ir1 N3 C17 91.6(7) . . . . ?
C34 Ir1 C23 C22 -86.6(8) . . . . ?
N3 Ir1 C23 C22 178.8(8) . . . . ?
N4 Ir1 C23 C22 -5.8(8) . . . . ?
N1 Ir1 C23 C22 91(3) . . . . ?
N2 Ir1 C23 C22 94.2(8) . . . . ?
C34 Ir1 C23 C18 97.2(7) . . . . ?
N3 Ir1 C23 C18 2.5(7) . . . . ?
N4 Ir1 C23 C18 177.9(7) . . . . ?
N1 Ir1 C23 C18 -85(3) . . . . ?
N2 Ir1 C23 C18 -82.1(7) . . . . ?
C23 Ir1 C34 C33 -85.6(9) . . . . ?
N3 Ir1 C34 C33 -4.2(9) . . . . ?
N4 Ir1 C34 C33 180.0(9) . . . . ?
N1 Ir1 C34 C33 94.7(8) . . . . ?
N2 Ir1 C34 C33 80(7) . . . . ?
C23 Ir1 C34 C29 93.5(7) . . . . ?
N3 Ir1 C34 C29 174.9(7) . . . . ?
N4 Ir1 C34 C29 -0.9(7) . . . . ?
N1 Ir1 C34 C29 -86.2(7) . . . . ?
N2 Ir1 C34 C29 -101(7) . . . . ?
C23 Ir1 N4 C24 93.7(10) . . . . ?
C34 Ir1 N4 C24 179.0(10) . . . . ?
N3 Ir1 N4 C24 139(3) . . . . ?
N1 Ir1 N4 C24 -79.3(10) . . . . ?
N2 Ir1 N4 C24 -3.9(10) . . . . ?
C23 Ir1 N4 C28 -84.9(7) . . . . ?
C34 Ir1 N4 C28 0.4(7) . . . . ?
N3 Ir1 N4 C28 -40(3) . . . . ?
N1 Ir1 N4 C28 102.0(7) . . . . ?
N2 Ir1 N4 C28 177.4(7) . . . . ?
C5 N1 C1 C2 1.9(15) . . . . ?
Ir1 N1 C1 C2 177.9(8) . . . . ?
N1 C1 C2 C3 -2.2(17) . . . . ?
C1 C2 C3 C4 0.8(16) . . . . ?
C1 C2 C3 C11 179.0(10) . . . . ?
C2 C3 C4 C5 0.9(15) . . . . ?
C11 C3 C4 C5 -177.4(9) . . . . ?
C1 N1 C5 C4 -0.1(13) . . . . ?
Ir1 N1 C5 C4 -176.5(7) . . . . ?
C1 N1 C5 C6 178.1(8) . . . . ?
Ir1 N1 C5 C6 1.7(10) . . . . ?
C3 C4 C5 N1 -1.2(14) . . . . ?
C3 C4 C5 C6 -179.3(9) . . . . ?
C10 N2 C6 C7 -1.7(13) . . . . ?
Ir1 N2 C6 C7 -174.0(6) . . . . ?
C10 N2 C6 C5 179.7(8) . . . . ?
Ir1 N2 C6 C5 7.3(10) . . . . ?
N1 C5 C6 N2 -5.8(11) . . . . ?
C4 C5 C6 N2 172.3(9) . . . . ?
N1 C5 C6 C7 175.5(8) . . . . ?
C4 C5 C6 C7 -6.3(14) . . . . ?
N2 C6 C7 C8 1.6(13) . . . . ?
C5 C6 C7 C8 -179.8(8) . . . . ?
C6 C7 C8 C9 -1.0(13) . . . . ?
C6 C7 C8 C12 179.4(9) . . . . ?
C7 C8 C9 C10 0.5(14) . . . . ?
C12 C8 C9 C10 -179.9(9) . . . . ?
C6 N2 C10 C9 1.1(14) . . . . ?
Ir1 N2 C10 C9 172.9(7) . . . . ?
C8 C9 C10 N2 -0.5(16) . . . . ?
C2 C3 C11 O2 178.2(12) . . . . ?
C4 C3 C11 O2 -3.6(18) . . . . ?
C2 C3 C11 O1 -0.9(16) . . . . ?
C4 C3 C11 O1 177.4(10) . . . . ?
C9 C8 C12 O3 -167.5(10) . . . . ?
C7 C8 C12 O3 12.1(15) . . . . ?
C9 C8 C12 O4 12.0(15) . . . . ?
C7 C8 C12 O4 -168.4(10) . . . . ?
C17 N3 C13 C14 2.4(18) . . . . ?
Ir1 N3 C13 C14 175.7(10) . . . . ?
N3 C13 C14 C15 -8(2) . . . . ?
C13 C14 C15 C16 7(2) . . . . ?
C14 C15 C16 C17 -2(2) . . . . ?
C15 C16 C17 N3 -4(2) . . . . ?
C15 C16 C17 C18 177.0(13) . . . . ?
C13 N3 C17 C16 3.4(16) . . . . ?
Ir1 N3 C17 C16 -170.8(9) . . . . ?
C13 N3 C17 C18 -177.0(10) . . . . ?
Ir1 N3 C17 C18 8.8(12) . . . . ?
C22 C23 C18 C19 4.3(14) . . . . ?
Ir1 C23 C18 C19 -179.1(8) . . . . ?
C22 C23 C18 C17 -175.2(9) . . . . ?
Ir1 C23 C18 C17 1.5(11) . . . . ?
C16 C17 C18 C23 172.6(12) . . . . ?
N3 C17 C18 C23 -6.8(13) . . . . ?
C16 C17 C18 C19 -6.8(19) . . . . ?
N3 C17 C18 C19 173.7(10) . . . . ?
C23 C18 C19 C20 -3.3(16) . . . . ?
C17 C18 C19 C20 176.1(10) . . . . ?
C18 C19 C20 C21 -0.1(17) . . . . ?
C19 C20 C21 C22 2.3(16) . . . . ?
C18 C23 C22 C21 -2.0(14) . . . . ?
Ir1 C23 C22 C21 -178.1(7) . . . . ?
C20 C21 C22 C23 -1.2(14) . . . . ?
C29 C34 C33 C32 0.1(14) . . . . ?
Ir1 C34 C33 C32 179.1(7) . . . . ?
C34 C33 C32 C31 -2.1(15) . . . . ?
C33 C32 C31 C30 5.3(19) . . . . ?
C32 C31 C30 C29 -5.8(19) . . . . ?
C31 C30 C29 C34 3.3(16) . . . . ?
C31 C30 C29 C28 -178.0(11) . . . . ?
C33 C34 C29 C30 -0.7(14) . . . . ?
Ir1 C34 C29 C30 -179.8(8) . . . . ?
C33 C34 C29 C28 -179.5(9) . . . . ?
Ir1 C34 C29 C28 1.4(11) . . . . ?
C24 N4 C28 C27 -1.2(16) . . . . ?
Ir1 N4 C28 C27 177.6(9) . . . . ?
C24 N4 C28 C29 -178.5(10) . . . . ?
Ir1 N4 C28 C29 0.3(11) . . . . ?
C30 C29 C28 C27 3.1(18) . . . . ?
C34 C29 C28 C27 -178.1(11) . . . . ?
C30 C29 C28 N4 -179.8(10) . . . . ?
C34 C29 C28 N4 -1.0(13) . . . . ?
N4 C28 C27 C26 1.8(18) . . . . ?
C29 C28 C27 C26 178.8(12) . . . . ?
C28 C27 C26 C25 -2(2) . . . . ?
C27 C26 C25 C24 2(2) . . . . ?
C28 N4 C24 C25 0.9(18) . . . . ?
Ir1 N4 C24 C25 -177.7(9) . . . . ?
C26 C25 C24 N4 -1(2) . . . . ?
